data_7119793
loop_
_publ_author_name
'Ravi, Arthi'
'Hassan, Syed Zahid'
'Vanikrishna, Ajithkumar N.'
'Sureshan, Kana M.'

_publ_section_title
;
 Regioselective SN2 reactions for rapid syntheses of azido-inositols by
 one-pot sequence-specific nucleophilysis.
;
_journal_issue 28
_journal_name_full 'Chemical communications (Cambridge, England)'
_journal_page_first 3971
_journal_paper_doi 10.1039/c7cc01219e
_journal_volume 53
_journal_year 2017
_chemical_formula_moiety 'C18 H32 O10, 2(O)'
_chemical_formula_sum 'C18 H32 O12'
_chemical_formula_weight 440.43
_chemical_name_systematic
;
 ?
;
_space_group_crystal_system monoclinic
_space_group_IT_number 15
_space_group_name_Hall '-C 2yc'
_space_group_name_H-M_alt 'C 1 2/c 1'
_symmetry_space_group_name_Hall '-C 2yc'
_symmetry_space_group_name_H-M 'C 1 2/c 1'
_atom_sites_solution_hydrogens geom
_audit_creation_method SHELXL-2014
_audit_update_record
;
2017-02-14 deposited with the CCDC.
2017-03-10 downloaded from the CCDC.
;
_cell_angle_alpha 90
_cell_angle_beta 116.770(2)
_cell_angle_gamma 90
_cell_formula_units_Z 4
_cell_length_a 25.8732(15)
_cell_length_b 7.1173(4)
_cell_length_c 12.9798(7)
_cell_measurement_reflns_used 2418
_cell_measurement_temperature 296(2)
_cell_measurement_theta_max 25.09
_cell_measurement_theta_min 2.99
_cell_volume 2134.0(2)
_computing_cell_refinement 'APEX2/SAINT (Bruker, 2004)'
_computing_data_collection 'APEX2 (Bruker, 2004)'
_computing_data_reduction 'SAINT/XPREP (Bruker, 2004)'
_computing_molecular_graphics 'ORTEP3 (Farrugia, 1997) and Mercury (Bruno et al., 2002)'
_computing_publication_material 'SHELXL-2014 (Sheldrick, 2014)'
_computing_structure_refinement 'SHELXL-2014 (Sheldrick, 2014)'
_computing_structure_solution 'SHELXL-2014 (Sheldrick, 2014)'
_diffrn_ambient_temperature 296(2)
_diffrn_detector_area_resol_mean 0
_diffrn_measured_fraction_theta_full 0.999
_diffrn_measured_fraction_theta_max 1.000
_diffrn_measurement_device_type 'Bruker KAPPA APEX-II CCD'
_diffrn_measurement_method '\f and \w scans'
_diffrn_radiation_type MoK\a
_diffrn_radiation_wavelength 0.71073
_diffrn_reflns_av_R_equivalents 0.0827
_diffrn_reflns_av_unetI/netI 0.0525
_diffrn_reflns_Laue_measured_fraction_full 0.999
_diffrn_reflns_Laue_measured_fraction_max 1.000
_diffrn_reflns_limit_h_max 31
_diffrn_reflns_limit_h_min -31
_diffrn_reflns_limit_k_max 8
_diffrn_reflns_limit_k_min -7
_diffrn_reflns_limit_l_max 16
_diffrn_reflns_limit_l_min -15
_diffrn_reflns_number 8642
_diffrn_reflns_point_group_measured_fraction_full 0.999
_diffrn_reflns_point_group_measured_fraction_max 1.000
_diffrn_reflns_theta_full 25.242
_diffrn_reflns_theta_max 25.999
_diffrn_reflns_theta_min 2.995
_diffrn_source 'sealed tube'
_exptl_absorpt_coefficient_mu 0.116
_exptl_absorpt_correction_T_max 0.9898
_exptl_absorpt_correction_T_min 0.9796
_exptl_absorpt_correction_type multi-scan
_exptl_absorpt_process_details SADABS
_exptl_crystal_colour colourless
_exptl_crystal_density_diffrn 1.371
_exptl_crystal_density_meas 1.371
_exptl_crystal_density_method NONE
_exptl_crystal_description rectangular
_exptl_crystal_F_000 944
_exptl_crystal_size_max 0.200
_exptl_crystal_size_mid 0.130
_exptl_crystal_size_min 0.100
_refine_diff_density_max 0.540
_refine_diff_density_min -0.222
_refine_diff_density_rms 0.056
_refine_ls_extinction_method none
_refine_ls_goodness_of_fit_ref 1.006
_refine_ls_hydrogen_treatment constr
_refine_ls_matrix_type full
_refine_ls_number_parameters 141
_refine_ls_number_reflns 2099
_refine_ls_number_restraints 0
_refine_ls_restrained_S_all 1.006
_refine_ls_R_factor_all 0.0718
_refine_ls_R_factor_gt 0.0463
_refine_ls_shift/su_max 0.001
_refine_ls_shift/su_mean 0.000
_refine_ls_structure_factor_coef Fsqd
_refine_ls_weighting_details 'w=1/[\s^2^(Fo^2^)+(0.0808P)^2^] where P=(Fo^2^+2Fc^2^)/3'
_refine_ls_weighting_scheme calc
_refine_ls_wR_factor_gt 0.1258
_refine_ls_wR_factor_ref 0.1393
_reflns_Friedel_coverage 0.000
_reflns_number_gt 1399
_reflns_number_total 2099
_reflns_threshold_expression 'I > 2\s(I)'
_cod_data_source_file c7cc01219e2.cif
_cod_data_source_block shelx
_cod_depositor_comments 'Adding full bibliography for 7119789--7119796.cif.'
_cod_database_code 7119793
_shelx_space_group_comment
;
The symmetry employed for this shelxl refinement is uniquely defined
by the following loop, which should always be used as a source of
symmetry information in preference to the above space-group names.
They are only intended as comments.
;
_shelx_estimated_absorpt_t_min 0.977
_shelx_estimated_absorpt_t_max 0.989
_shelxl_version_number 2014-3

loop_
_space_group_symop_operation_xyz
'x, y, z'
'-x, y, -z+1/2'
'x+1/2, y+1/2, z'
'-x+1/2, y+1/2, -z+1/2'
'-x, -y, -z'
'x, -y, z-1/2'
'-x+1/2, -y+1/2, -z'
'x+1/2, -y+1/2, z-1/2'

loop_
_atom_site_label
_atom_site_type_symbol
_atom_site_fract_x
_atom_site_fract_y
_atom_site_fract_z
_atom_site_U_iso_or_equiv
_atom_site_adp_type
_atom_site_occupancy
_atom_site_site_symmetry_order
_atom_site_calc_flag
_atom_site_refinement_flags_posn
_atom_site_refinement_flags_adp
C1 C 0.01725(8) 0.5204(3) 0.90465(16) 0.0292(5) Uani 1 1 d . .
H1 H 0.0203 0.6038 0.8475 0.035 Uiso 1 1 calc R U
C2 C 0.05218(8) 0.6017(3) 1.02488(16) 0.0278(4) Uani 1 1 d . .
H2 H 0.0392 0.7306 1.0261 0.033 Uiso 1 1 calc R U
C3 C -0.04534(8) 0.5115(3) 0.88369(16) 0.0280(5) Uani 1 1 d . .
H3 H -0.0593 0.6395 0.8835 0.034 Uiso 1 1 calc R U
C4 C -0.13977(9) 0.4182(3) 0.74417(17) 0.0312(5) Uani 1 1 d . .
C5 C -0.16839(10) 0.3182(3) 0.62844(18) 0.0432(6) Uani 1 1 d . .
H5A H -0.2095 0.3154 0.6018 0.065 Uiso 1 1 calc R U
H5B H -0.1539 0.1920 0.6370 0.065 Uiso 1 1 calc R U
H5C H -0.1598 0.3841 0.5735 0.065 Uiso 1 1 calc R U
C6 C -0.15721(11) 0.7278(3) 0.6610(2) 0.0505(6) Uani 1 1 d . .
H6A H -0.1193 0.7181 0.6653 0.076 Uiso 1 1 calc R U
H6B H -0.1633 0.8537 0.6798 0.076 Uiso 1 1 calc R U
H6C H -0.1858 0.6978 0.5842 0.076 Uiso 1 1 calc R U
C7 C 0.14851(8) 0.6835(3) 1.15886(16) 0.0314(5) Uani 1 1 d . .
C8 C 0.20947(9) 0.6622(3) 1.17290(19) 0.0423(5) Uani 1 1 d . .
H8A H 0.2133 0.7309 1.1130 0.063 Uiso 1 1 calc R U
H8B H 0.2174 0.5318 1.1678 0.063 Uiso 1 1 calc R U
H8C H 0.2364 0.7105 1.2468 0.063 Uiso 1 1 calc R U
C9 C 0.13336(12) 0.9952(3) 1.0772(2) 0.0554(7) Uani 1 1 d . .
H9A H 0.1718 1.0036 1.0839 0.083 Uiso 1 1 calc R U
H9B H 0.1205 1.1179 1.0862 0.083 Uiso 1 1 calc R U
H9C H 0.1076 0.9461 1.0026 0.083 Uiso 1 1 calc R U
O1 O 0.03735(6) 0.33853(19) 0.89558(12) 0.0379(4) Uani 1 1 d . .
H1A H 0.0528 0.3426 0.8526 0.057 Uiso 1 1 calc R U
O2 O 0.11183(5) 0.60561(18) 1.04949(11) 0.0314(4) Uani 1 1 d . .
O3 O -0.07972(6) 0.42709(18) 0.77279(11) 0.0304(4) Uani 1 1 d . .
O4 O -0.16201(6) 0.60009(18) 0.74064(12) 0.0365(4) Uani 1 1 d . .
O5 O 0.13355(6) 0.87315(19) 1.16483(12) 0.0410(4) Uani 1 1 d . .
O1'' O 0.02693(16) 1.0225(4) 1.1765(3) 0.1462(12) Uani 1 1 d . .

loop_
_atom_site_aniso_label
_atom_site_aniso_U_11
_atom_site_aniso_U_22
_atom_site_aniso_U_33
_atom_site_aniso_U_23
_atom_site_aniso_U_13
_atom_site_aniso_U_12
C1 0.0275(11) 0.0365(11) 0.0246(10) 0.0013(8) 0.0128(9) -0.0015(8)
C2 0.0227(11) 0.0347(10) 0.0272(11) -0.0021(8) 0.0122(9) -0.0019(8)
C3 0.0254(11) 0.0351(11) 0.0226(10) -0.0024(7) 0.0100(9) -0.0003(8)
C4 0.0238(11) 0.0387(11) 0.0288(11) -0.0018(8) 0.0097(9) 0.0019(8)
C5 0.0362(13) 0.0578(14) 0.0298(12) -0.0082(10) 0.0097(10) -0.0085(10)
C6 0.0579(16) 0.0485(13) 0.0493(15) 0.0154(11) 0.0279(13) 0.0088(11)
C7 0.0272(11) 0.0344(10) 0.0288(11) -0.0047(8) 0.0092(9) -0.0050(8)
C8 0.0274(12) 0.0593(14) 0.0369(12) 0.0004(10) 0.0116(10) -0.0082(10)
C9 0.0702(19) 0.0415(13) 0.0521(16) 0.0081(11) 0.0256(14) -0.0065(12)
O1 0.0345(9) 0.0457(9) 0.0376(9) -0.0081(6) 0.0199(7) 0.0018(6)
O2 0.0235(8) 0.0443(8) 0.0269(8) -0.0039(6) 0.0117(6) -0.0047(6)
O3 0.0234(8) 0.0426(8) 0.0238(7) -0.0050(6) 0.0093(6) -0.0034(6)
O4 0.0334(9) 0.0411(8) 0.0366(8) 0.0063(6) 0.0172(7) 0.0069(6)
O5 0.0486(10) 0.0361(8) 0.0371(9) -0.0008(6) 0.0181(8) -0.0032(6)
O1'' 0.141(3) 0.128(2) 0.182(3) 0.012(2) 0.083(3) -0.015(2)

loop_
_atom_type_symbol
_atom_type_description
_atom_type_scat_dispersion_real
_atom_type_scat_dispersion_imag
_atom_type_scat_source
C C 0.0033 0.0016 'International Tables Vol C Tables 4.2.6.8 and 6.1.1.4'
H H 0.0000 0.0000 'International Tables Vol C Tables 4.2.6.8 and 6.1.1.4'
O O 0.0106 0.0060 'International Tables Vol C Tables 4.2.6.8 and 6.1.1.4'

loop_
_geom_angle_atom_site_label_1
_geom_angle_atom_site_label_2
_geom_angle_atom_site_label_3
_geom_angle
_geom_angle_site_symmetry_1
_geom_angle_site_symmetry_3
O1 C1 C3 110.38(15) . .
O1 C1 C2 111.17(16) . .
C3 C1 C2 107.02(14) . .
O1 C1 H1 109.4 . .
C3 C1 H1 109.4 . .
C2 C1 H1 109.4 . .
O2 C2 C3 109.40(15) . 5_567
O2 C2 C1 108.65(13) . .
C3 C2 C1 112.17(15) 5_567 .
O2 C2 H2 108.9 . .
C3 C2 H2 108.9 5_567 .
C1 C2 H2 108.9 . .
O3 C3 C2 108.98(15) . 5_567
O3 C3 C1 109.00(14) . .
C2 C3 C1 112.02(16) 5_567 .
O3 C3 H3 108.9 . .
C2 C3 H3 108.9 5_567 .
C1 C3 H3 108.9 . .
O4 C4 O3 110.41(15) . .
O4 C4 C5 112.84(17) . .
O3 C4 C5 105.47(15) . .
O4 C4 C7 104.36(15) . 5_567
O3 C4 C7 110.38(15) . 5_567
C5 C4 C7 113.48(16) . 5_567
C4 C5 H5A 109.5 . .
C4 C5 H5B 109.5 . .
H5A C5 H5B 109.5 . .
C4 C5 H5C 109.5 . .
H5A C5 H5C 109.5 . .
H5B C5 H5C 109.5 . .
O4 C6 H6A 109.5 . .
O4 C6 H6B 109.5 . .
H6A C6 H6B 109.5 . .
O4 C6 H6C 109.5 . .
H6A C6 H6C 109.5 . .
H6B C6 H6C 109.5 . .
O5 C7 O2 110.58(15) . .
O5 C7 C8 112.64(16) . .
O2 C7 C8 105.84(15) . .
O5 C7 C4 104.88(15) . 5_567
O2 C7 C4 110.66(15) . 5_567
C8 C7 C4 112.35(17) . 5_567
C7 C8 H8A 109.5 . .
C7 C8 H8B 109.5 . .
H8A C8 H8B 109.5 . .
C7 C8 H8C 109.5 . .
H8A C8 H8C 109.5 . .
H8B C8 H8C 109.5 . .
O5 C9 H9A 109.5 . .
O5 C9 H9B 109.5 . .
H9A C9 H9B 109.5 . .
O5 C9 H9C 109.5 . .
H9A C9 H9C 109.5 . .
H9B C9 H9C 109.5 . .
C1 O1 H1A 109.5 . .
C7 O2 C2 113.58(13) . .
C4 O3 C3 112.88(13) . .
C4 O4 C6 116.26(15) . .
C7 O5 C9 116.04(15) . .

loop_
_geom_bond_atom_site_label_1
_geom_bond_atom_site_label_2
_geom_bond_distance
_geom_bond_site_symmetry_2
C1 O1 1.419(2) .
C1 C3 1.518(3) .
C1 C2 1.522(3) .
C1 H1 0.9800 .
C2 O2 1.428(2) .
C2 C3 1.509(3) 5_567
C2 H2 0.9800 .
C3 O3 1.439(2) .
C3 C2 1.509(3) 5_567
C3 H3 0.9800 .
C4 O4 1.409(2) .
C4 O3 1.427(2) .
C4 C5 1.520(3) .
C4 C7 1.554(3) 5_567
C5 H5A 0.9600 .
C5 H5B 0.9600 .
C5 H5C 0.9600 .
C6 O4 1.423(2) .
C6 H6A 0.9600 .
C6 H6B 0.9600 .
C6 H6C 0.9600 .
C7 O5 1.416(2) .
C7 O2 1.418(2) .
C7 C8 1.512(3) .
C7 C4 1.554(3) 5_567
C8 H8A 0.9600 .
C8 H8B 0.9600 .
C8 H8C 0.9600 .
C9 O5 1.429(3) .
C9 H9A 0.9600 .
C9 H9B 0.9600 .
C9 H9C 0.9600 .
O1 H1A 0.8200 .

loop_
_geom_hbond_atom_site_label_D
_geom_hbond_atom_site_label_H
_geom_hbond_atom_site_label_A
_geom_hbond_distance_DH
_geom_hbond_distance_HA
_geom_hbond_distance_DA
_geom_hbond_angle_DHA
_geom_hbond_site_symmetry_A
C6 H6B O5 0.96 2.65 3.508(3) 148.4 5_577
O1 H1A O3 0.82 2.13 2.9212(18) 163.5 2_556
